data_4317166
loop_
_publ_author_name
'Michael F. Primik'
'Simone G\"oschl'
'Michael A. Jakupec'
'Alexander Roller'
'Bernhard K. Keppler'
'Vladimir B. Arion'

_publ_section_title
;
 Structure-Activity Relationships of Highly Cytotoxic Copper(II) Complexes
 with Modified Indolo[3,2-c]quinoline Ligands
;
_journal_name_full 'Inorganic Chemistry'
_journal_page_first 11084
_journal_page_last 11095
_journal_paper_doi 10.1021/ic101633z
_journal_volume 49
_journal_year 2010
_chemical_formula_moiety 'C22 H16 Cl3 Cu N5, 3(C3 H7 N O)'
_chemical_formula_sum 'C31 H37 Cl3 Cu N8 O3'
_chemical_formula_weight 739.58
_chemical_name_systematic
; 
N-(8-Chloro-11H-indolo[3,2-c]quinolin-6-ylidene)-N'-(1-pyridin-2-yl-
ethylidene)azine-dichlorido-copper(II) (3b) 
;
_space_group_IT_number 14
_symmetry_cell_setting monoclinic
_symmetry_space_group_name_Hall '-P 2ybc'
_symmetry_space_group_name_H-M 'P 1 21/c 1'
_atom_sites_solution_hydrogens geom
_atom_sites_solution_primary direct
_atom_sites_solution_secondary difmap
_audit_creation_method SHELXL-97
_cell_angle_alpha 90.00
_cell_angle_beta 113.551(4)
_cell_angle_gamma 90.00
_cell_formula_units_Z 4
_cell_length_a 17.5197(16)
_cell_length_b 14.2545(12)
_cell_length_c 14.4463(11)
_cell_measurement_reflns_used 4766
_cell_measurement_temperature 100(2)
_cell_measurement_theta_max 20.29
_cell_measurement_theta_min 2.10
_cell_volume 3307.2(5)
_computing_structure_refinement 'SHELXL-97 (Sheldrick, 1997)'
_computing_structure_solution 'SHELXS-97 (Sheldrick, 1990)'
_diffrn_ambient_temperature 100(2)
_diffrn_measured_fraction_theta_full 0.994
_diffrn_measured_fraction_theta_max 0.994
_diffrn_radiation_monochromator graphite
_diffrn_radiation_source 'fine-focus sealed tube'
_diffrn_radiation_type MoK\a
_diffrn_radiation_wavelength 0.71073
_diffrn_reflns_av_R_equivalents 0.1541
_diffrn_reflns_av_sigmaI/netI 0.0901
_diffrn_reflns_limit_h_max 21
_diffrn_reflns_limit_h_min -21
_diffrn_reflns_limit_k_max 16
_diffrn_reflns_limit_k_min -17
_diffrn_reflns_limit_l_max 17
_diffrn_reflns_limit_l_min -16
_diffrn_reflns_number 88180
_diffrn_reflns_theta_full 25.34
_diffrn_reflns_theta_max 25.34
_diffrn_reflns_theta_min 2.10
_exptl_absorpt_coefficient_mu 0.949
_exptl_absorpt_correction_T_max 0.9906
_exptl_absorpt_correction_T_min 0.7973
_exptl_absorpt_correction_type multi-scan
_exptl_absorpt_process_details SADABS
_exptl_crystal_colour green
_exptl_crystal_density_diffrn 1.485
_exptl_crystal_density_method 'not measured'
_exptl_crystal_description plate
_exptl_crystal_F_000 1532
_exptl_crystal_size_max 0.25
_exptl_crystal_size_mid 0.25
_exptl_crystal_size_min 0.01
_refine_diff_density_max 1.240
_refine_diff_density_min -1.166
_refine_diff_density_rms 0.123
_refine_ls_extinction_method none
_refine_ls_goodness_of_fit_ref 1.017
_refine_ls_hydrogen_treatment constr
_refine_ls_matrix_type full
_refine_ls_number_parameters 401
_refine_ls_number_reflns 6025
_refine_ls_number_restraints 83
_refine_ls_restrained_S_all 1.040
_refine_ls_R_factor_all 0.1425
_refine_ls_R_factor_gt 0.0758
_refine_ls_shift/su_max 0.000
_refine_ls_shift/su_mean 0.000
_refine_ls_structure_factor_coef Fsqd
_refine_ls_weighting_details 'calc w=1/[\s^2^(Fo^2^)+(0.0752P)^2^+22.0893P] where P=(Fo^2^+2Fc^2^)/3'
_refine_ls_weighting_scheme calc
_refine_ls_wR_factor_gt 0.1713
_refine_ls_wR_factor_ref 0.2069
_reflns_number_gt 3625
_reflns_number_total 6025
_reflns_threshold_expression >2sigma(I)
_cod_data_source_file ic101633z_si_002_1.cif
_cod_data_source_block MIPR122
_cod_database_code 4317166

loop_
_symmetry_equiv_pos_as_xyz
'x, y, z'
'-x, y+1/2, -z+1/2'
'-x, -y, -z'
'x, -y-1/2, z-1/2'

loop_
_atom_site_label
_atom_site_type_symbol
_atom_site_fract_x
_atom_site_fract_y
_atom_site_fract_z
_atom_site_U_iso_or_equiv
_atom_site_adp_type
_atom_site_occupancy
_atom_site_symmetry_multiplicity
_atom_site_calc_flag
_atom_site_refinement_flags
_atom_site_disorder_assembly
_atom_site_disorder_group
Cu1 Cu 0.10561(5) 0.54399(5) 0.38175(6) 0.0266(3) Uani 1 1 d . . .
Cl1 Cl 0.11049(13) 0.58293(11) 0.22041(12) 0.0384(5) Uani 1 1 d . . .
Cl2 Cl 0.23522(12) 0.55259(12) 0.51246(12) 0.0358(5) Uani 1 1 d . . .
Cl3 Cl -0.38072(15) 0.65545(16) 0.36952(19) 0.0612(7) Uani 1 1 d . . .
N5 N 0.0522(4) 0.6658(3) 0.3972(4) 0.0248(13) Uani 1 1 d . . .
N11 N -0.0989(4) 0.8893(4) 0.3937(4) 0.0302(14) Uani 1 1 d . . .
H11 H -0.0913 0.9503 0.3945 0.036 Uiso 1 1 calc R . .
N12 N -0.0586(4) 0.5659(3) 0.3775(4) 0.0243(13) Uani 1 1 d . . .
H12 H -0.1089 0.5529 0.3735 0.029 Uiso 1 1 calc R . .
N13 N -0.0043(4) 0.4992(3) 0.3709(4) 0.0270(13) Uani 1 1 d . . .
N16 N 0.1165(4) 0.4044(4) 0.3652(4) 0.0276(14) Uani 1 1 d . . .
C1 C 0.0790(5) 0.9269(4) 0.4181(5) 0.0294(17) Uani 1 1 d . . .
H1 H 0.0482 0.9819 0.4177 0.035 Uiso 1 1 calc R . .
C2 C 0.1604(5) 0.9342(4) 0.4287(5) 0.0341(19) Uani 1 1 d . . .
H2 H 0.1861 0.9941 0.4371 0.041 Uiso 1 1 calc R . .
C3 C 0.2053(5) 0.8539(5) 0.4272(5) 0.0377(19) Uani 1 1 d . . .
H3 H 0.2613 0.8599 0.4340 0.045 Uiso 1 1 calc R . .
C4 C 0.1698(5) 0.7652(5) 0.4158(5) 0.0307(17) Uani 1 1 d . . .
H4 H 0.2009 0.7114 0.4134 0.037 Uiso 1 1 calc R . .
C4A C 0.0876(5) 0.7557(4) 0.4080(4) 0.0264(16) Uani 1 1 d . . .
C6 C -0.0253(4) 0.6565(4) 0.3912(4) 0.0229(15) Uani 1 1 d . . .
C6A C -0.0742(4) 0.7335(4) 0.3966(4) 0.0257(16) Uani 1 1 d . . .
C6B C -0.1588(5) 0.7462(4) 0.3911(4) 0.0272(16) Uani 1 1 d . . .
C7 C -0.2228(5) 0.6872(5) 0.3900(5) 0.0310(17) Uani 1 1 d . . .
H7 H -0.2149 0.6213 0.3970 0.037 Uiso 1 1 calc R . .
C8 C -0.2972(5) 0.7270(5) 0.3785(5) 0.0402(19) Uani 1 1 d . . .
C9 C -0.3104(5) 0.8257(5) 0.3705(5) 0.0383(19) Uani 1 1 d . . .
H9 H -0.3631 0.8509 0.3614 0.046 Uiso 1 1 calc R . .
C10 C -0.2466(5) 0.8845(5) 0.3761(5) 0.0337(18) Uani 1 1 d . . .
H10 H -0.2539 0.9507 0.3731 0.040 Uiso 1 1 calc R . .
C10A C -0.1714(5) 0.8453(5) 0.3862(5) 0.0313(17) Uani 1 1 d . . .
C11A C -0.0412(4) 0.8232(4) 0.3996(4) 0.0255(16) Uani 1 1 d . . .
C11B C 0.0413(5) 0.8381(4) 0.4079(4) 0.0262(16) Uani 1 1 d . . .
C14 C -0.0218(5) 0.4100(4) 0.3596(5) 0.0281(16) Uani 1 1 d . . .
C15 C 0.0485(5) 0.3539(4) 0.3567(4) 0.0256(16) Uani 1 1 d . . .
C17 C 0.1832(5) 0.3596(5) 0.3636(5) 0.0337(18) Uani 1 1 d . . .
H17 H 0.2304 0.3954 0.3684 0.040 Uiso 1 1 calc R . .
C18 C 0.1857(5) 0.2632(5) 0.3552(5) 0.038(2) Uani 1 1 d . . .
H18 H 0.2340 0.2333 0.3547 0.045 Uiso 1 1 calc R . .
C19 C 0.1170(5) 0.2109(5) 0.3476(5) 0.038(2) Uani 1 1 d . . .
H19 H 0.1175 0.1445 0.3420 0.045 Uiso 1 1 calc R . .
C20 C 0.0471(5) 0.2568(4) 0.3482(5) 0.0313(17) Uani 1 1 d . . .
H20 H -0.0008 0.2223 0.3428 0.038 Uiso 1 1 calc R . .
C21 C -0.1020(5) 0.3671(4) 0.3505(5) 0.0292(16) Uani 1 1 d . . .
H21A H -0.1275 0.4060 0.3864 0.044 Uiso 1 1 calc R . .
H21B H -0.0916 0.3040 0.3801 0.044 Uiso 1 1 calc R . .
H21C H -0.1398 0.3629 0.2791 0.044 Uiso 1 1 calc R . .
O1 O 0.2152(3) 0.0486(3) 0.2751(3) 0.0314(11) Uani 1 1 d D . .
C22 C 0.2814(5) 0.0159(6) 0.2724(5) 0.044(2) Uani 1 1 d D . .
H22 H 0.2783 -0.0089 0.2100 0.053 Uiso 1 1 calc R . .
N6 N 0.3534(4) 0.0135(5) 0.3486(5) 0.0469(18) Uani 1 1 d . . .
C23 C 0.4267(7) -0.0234(10) 0.3369(8) 0.092(4) Uani 1 1 d . . .
H23A H 0.4106 -0.0475 0.2682 0.138 Uiso 1 1 calc R . .
H23B H 0.4509 -0.0742 0.3855 0.138 Uiso 1 1 calc R . .
H23C H 0.4678 0.0268 0.3493 0.138 Uiso 1 1 calc R . .
C24 C 0.3665(5) 0.0504(6) 0.4474(6) 0.048(2) Uani 1 1 d . . .
H24A H 0.3149 0.0794 0.4448 0.073 Uiso 1 1 calc R . .
H24B H 0.4109 0.0975 0.4674 0.073 Uiso 1 1 calc R . .
H24C H 0.3825 -0.0008 0.4968 0.073 Uiso 1 1 calc R . .
O2 O 0.5911(8) 0.0237(8) 0.2726(10) 0.0632(11) Uiso 0.50 1 d PD A 1
C25 C 0.6211(12) 0.1047(10) 0.3139(12) 0.0632(11) Uiso 0.50 1 d PD A 1
H25 H 0.6131 0.1367 0.3671 0.076 Uiso 0.50 1 calc PR A 1
N7 N 0.6675(9) 0.1318(9) 0.2602(10) 0.0632(11) Uiso 0.50 1 d PD A 1
C26 C 0.6653(12) 0.0844(12) 0.1751(11) 0.0632(11) Uiso 0.50 1 d PD A 1
H26D H 0.6427 0.0216 0.1754 0.095 Uiso 0.50 1 d PR A 1
H26E H 0.7224 0.0792 0.1795 0.095 Uiso 0.50 1 d PR A 1
H26F H 0.6308 0.1168 0.1125 0.095 Uiso 0.50 1 d PR A 1
C27 C 0.7158(12) 0.2130(11) 0.2831(17) 0.0632(11) Uiso 0.50 1 d PD A 1
H27D H 0.6878 0.2549 0.2257 0.095 Uiso 0.50 1 d PR A 1
H27E H 0.7742 0.2055 0.2933 0.095 Uiso 0.50 1 d PR A 1
H27F H 0.7130 0.2400 0.3441 0.095 Uiso 0.50 1 d PR A 1
O2X O 0.5950(8) 0.0441(9) 0.3186(10) 0.0632(11) Uiso 0.50 1 d PD B 2
C25X C 0.6422(10) 0.0898(9) 0.2833(15) 0.0632(11) Uiso 0.50 1 d PD B 2
H25X H 0.6789 0.0558 0.2619 0.076 Uiso 0.50 1 calc PR B 2
N7X N 0.6400(7) 0.1852(8) 0.2763(12) 0.0632(11) Uiso 0.50 1 d PD B 2
C26X C 0.7058(10) 0.2417(10) 0.2796(18) 0.0632(11) Uiso 0.50 1 d PD B 2
H26A H 0.6860 0.2865 0.2235 0.095 Uiso 0.50 1 calc PR B 2
H26B H 0.7496 0.2024 0.2738 0.095 Uiso 0.50 1 calc PR B 2
H26C H 0.7283 0.2759 0.3437 0.095 Uiso 0.50 1 calc PR B 2
C27X C 0.5718(9) 0.2379(11) 0.2762(15) 0.0632(11) Uiso 0.50 1 d PD B 2
H27A H 0.5919 0.2874 0.3273 0.095 Uiso 0.50 1 calc PR B 2
H27B H 0.5337 0.1966 0.2916 0.095 Uiso 0.50 1 calc PR B 2
H27C H 0.5424 0.2662 0.2095 0.095 Uiso 0.50 1 calc PR B 2
O3 O 0.5609(8) 0.1813(9) 0.4943(10) 0.0632(11) Uiso 0.50 1 d PD C 3
C28 C 0.5843(10) 0.2641(10) 0.4810(14) 0.0632(11) Uiso 0.50 1 d PD C 3
H28 H 0.6401 0.2861 0.5064 0.076 Uiso 0.50 1 calc PR C 3
N8 N 0.5149(8) 0.3152(11) 0.4240(10) 0.0632(11) Uiso 0.50 1 d PD C 3
C29 C 0.4322(9) 0.2931(14) 0.3994(16) 0.0632(11) Uiso 0.50 1 d PD C 3
H29A H 0.4262 0.2652 0.4581 0.095 Uiso 0.50 1 calc PR C 3
H29B H 0.4133 0.2483 0.3433 0.095 Uiso 0.50 1 calc PR C 3
H29C H 0.3984 0.3503 0.3793 0.095 Uiso 0.50 1 calc PR C 3
C30 C 0.5321(11) 0.3527(14) 0.3462(13) 0.0632(11) Uiso 0.50 1 d PD C 3
H30A H 0.5923 0.3510 0.3644 0.095 Uiso 0.50 1 calc PR C 3
H30B H 0.5126 0.4178 0.3344 0.095 Uiso 0.50 1 calc PR C 3
H30C H 0.5036 0.3159 0.2847 0.095 Uiso 0.50 1 calc PR C 3
O3X O 0.5964(8) 0.2065(9) 0.5173(10) 0.0632(11) Uiso 0.50 1 d PD D 4
C28X C 0.5459(9) 0.2710(10) 0.5116(13) 0.0632(11) Uiso 0.50 1 d PD D 4
H28X H 0.5347 0.2730 0.5707 0.076 Uiso 0.50 1 calc PR D 4
N8X N 0.5024(7) 0.3390(9) 0.4448(10) 0.0632(11) Uiso 0.50 1 d PD D 4
C29X C 0.4155(8) 0.3301(12) 0.3894(15) 0.0632(11) Uiso 0.50 1 d PD D 4
H29D H 0.3969 0.3758 0.3341 0.095 Uiso 0.50 1 calc PR D 4
H29E H 0.3867 0.3418 0.4341 0.095 Uiso 0.50 1 calc PR D 4
H29F H 0.4027 0.2665 0.3616 0.095 Uiso 0.50 1 calc PR D 4
C30X C 0.5371(14) 0.4097(19) 0.408(2) 0.0632(11) Uiso 0.25 1 d PD D 4
H30D H 0.5959 0.4129 0.4477 0.095 Uiso 0.25 1 d PR D 4
H30E H 0.5276 0.3961 0.3389 0.095 Uiso 0.25 1 d PR D 4
H30F H 0.5119 0.4687 0.4108 0.095 Uiso 0.25 1 d PR D 4
C30Y C 0.5246(15) 0.4350(10) 0.466(2) 0.0632(11) Uiso 0.25 1 d PD D 4
H30G H 0.5836 0.4399 0.5036 0.095 Uiso 0.25 1 d PR D 4
H30H H 0.4962 0.4612 0.5047 0.095 Uiso 0.25 1 d PR D 4
H30J H 0.5090 0.4686 0.4036 0.095 Uiso 0.25 1 d PR D 4

loop_
_atom_site_aniso_label
_atom_site_aniso_U_11
_atom_site_aniso_U_22
_atom_site_aniso_U_33
_atom_site_aniso_U_23
_atom_site_aniso_U_13
_atom_site_aniso_U_12
Cu1 0.0440(6) 0.0155(4) 0.0190(4) -0.0040(3) 0.0112(4) -0.0052(4)
Cl1 0.0783(15) 0.0182(8) 0.0224(9) -0.0008(7) 0.0243(9) 0.0022(9)
Cl2 0.0489(12) 0.0344(10) 0.0177(8) 0.0018(7) 0.0066(8) -0.0092(8)
Cl3 0.0729(16) 0.0589(14) 0.0766(16) -0.0058(12) 0.0560(14) -0.0095(12)
N5 0.045(4) 0.014(3) 0.014(3) -0.001(2) 0.011(3) -0.007(3)
N11 0.052(4) 0.010(3) 0.022(3) -0.001(2) 0.008(3) 0.000(3)
N12 0.039(3) 0.016(3) 0.021(3) 0.000(2) 0.015(3) -0.005(2)
N13 0.052(4) 0.013(3) 0.017(3) -0.003(2) 0.014(3) -0.004(3)
N16 0.045(4) 0.021(3) 0.013(3) -0.001(2) 0.008(3) 0.005(3)
C1 0.055(5) 0.016(3) 0.013(3) 0.000(3) 0.010(3) -0.009(3)
C2 0.066(6) 0.013(3) 0.022(4) -0.005(3) 0.017(4) -0.019(3)
C3 0.060(5) 0.031(4) 0.024(4) -0.006(3) 0.019(4) -0.019(4)
C4 0.052(5) 0.022(3) 0.021(4) -0.003(3) 0.017(3) -0.008(3)
C4A 0.052(5) 0.017(3) 0.009(3) -0.004(2) 0.011(3) -0.010(3)
C6 0.044(5) 0.017(3) 0.009(3) -0.001(2) 0.012(3) -0.007(3)
C6A 0.048(5) 0.016(3) 0.010(3) -0.001(2) 0.009(3) -0.004(3)
C6B 0.050(5) 0.021(3) 0.011(3) 0.001(3) 0.012(3) -0.001(3)
C7 0.053(5) 0.027(4) 0.019(4) -0.001(3) 0.020(3) -0.006(4)
C8 0.057(5) 0.046(5) 0.022(4) -0.007(3) 0.020(4) -0.003(4)
C9 0.051(5) 0.044(5) 0.016(4) -0.002(3) 0.009(4) 0.009(4)
C10 0.050(5) 0.027(4) 0.016(4) -0.002(3) 0.005(3) 0.006(4)
C10A 0.048(5) 0.026(4) 0.013(3) -0.004(3) 0.005(3) 0.001(4)
C11A 0.047(5) 0.018(3) 0.006(3) -0.001(2) 0.004(3) -0.002(3)
C11B 0.049(5) 0.018(3) 0.010(3) -0.001(2) 0.010(3) -0.007(3)
C14 0.050(5) 0.017(3) 0.012(3) -0.001(3) 0.008(3) -0.010(3)
C15 0.053(5) 0.017(3) 0.010(3) 0.000(3) 0.016(3) -0.007(3)
C17 0.055(5) 0.030(4) 0.015(3) -0.001(3) 0.012(3) 0.004(4)
C18 0.063(6) 0.034(4) 0.014(4) 0.002(3) 0.013(4) 0.020(4)
C19 0.077(6) 0.020(4) 0.017(4) 0.000(3) 0.019(4) 0.008(4)
C20 0.060(5) 0.018(3) 0.015(3) 0.001(3) 0.015(3) -0.003(3)
C21 0.050(5) 0.016(3) 0.023(4) -0.006(3) 0.016(3) -0.009(3)
O1 0.040(3) 0.031(3) 0.019(2) 0.003(2) 0.008(2) 0.001(2)
C22 0.052(6) 0.063(6) 0.017(4) 0.008(4) 0.014(4) 0.017(4)
N6 0.046(4) 0.067(5) 0.024(4) 0.015(3) 0.011(3) 0.006(4)
C23 0.069(7) 0.158(12) 0.056(7) 0.043(7) 0.034(6) 0.048(8)
C24 0.053(5) 0.049(5) 0.031(4) -0.002(4) 0.005(4) -0.022(4)

loop_
_atom_type_symbol
_atom_type_description
_atom_type_scat_dispersion_real
_atom_type_scat_dispersion_imag
_atom_type_scat_source
C C 0.0033 0.0016 'International Tables Vol C Tables 4.2.6.8 and 6.1.1.4'
H H 0.0000 0.0000 'International Tables Vol C Tables 4.2.6.8 and 6.1.1.4'
N N 0.0061 0.0033 'International Tables Vol C Tables 4.2.6.8 and 6.1.1.4'
Cl Cl 0.1484 0.1585 'International Tables Vol C Tables 4.2.6.8 and 6.1.1.4'
Cu Cu 0.3201 1.2651 'International Tables Vol C Tables 4.2.6.8 and 6.1.1.4'
O O 0.0106 0.0060 'International Tables Vol C Tables 4.2.6.8 and 6.1.1.4'

loop_
_geom_angle_atom_site_label_1
_geom_angle_atom_site_label_2
_geom_angle_atom_site_label_3
_geom_angle
_geom_angle_site_symmetry_1
_geom_angle_site_symmetry_3
_geom_angle_publ_flag
N13 Cu1 N16 78.9(2) . . ?
N13 Cu1 N5 78.9(2) . . ?
N16 Cu1 N5 157.7(2) . . ?
N13 Cu1 Cl2 133.86(16) . . ?
N16 Cu1 Cl2 92.33(17) . . ?
N5 Cu1 Cl2 102.20(16) . . ?
N13 Cu1 Cl1 113.85(16) . . ?
N16 Cu1 Cl1 94.03(15) . . ?
N5 Cu1 Cl1 96.01(15) . . ?
Cl2 Cu1 Cl1 111.89(7) . . ?
C6 N5 C4A 119.5(6) . . ?
C6 N5 Cu1 114.2(4) . . ?
C4A N5 Cu1 126.2(5) . . ?
C11A N11 C10A 109.2(5) . . ?
C11A N11 H11 125.4 . . ?
C10A N11 H11 125.4 . . ?
N13 N12 C6 112.7(5) . . ?
N13 N12 H12 123.6 . . ?
C6 N12 H12 123.6 . . ?
C14 N13 N12 123.2(6) . . ?
C14 N13 Cu1 119.9(5) . . ?
N12 N13 Cu1 116.8(4) . . ?
C17 N16 C15 119.2(6) . . ?
C17 N16 Cu1 126.5(5) . . ?
C15 N16 Cu1 114.3(4) . . ?
C2 C1 C11B 120.1(7) . . ?
C2 C1 H1 120.0 . . ?
C11B C1 H1 120.0 . . ?
C1 C2 C3 120.2(6) . . ?
C1 C2 H2 119.9 . . ?
C3 C2 H2 119.9 . . ?
C4 C3 C2 121.3(7) . . ?
C4 C3 H3 119.3 . . ?
C2 C3 H3 119.3 . . ?
C3 C4 C4A 119.6(7) . . ?
C3 C4 H4 120.2 . . ?
C4A C4 H4 120.2 . . ?
N5 C4A C4 119.4(6) . . ?
N5 C4A C11B 121.6(6) . . ?
C4 C4A C11B 119.0(6) . . ?
N5 C6 N12 117.3(6) . . ?
N5 C6 C6A 122.9(6) . . ?
N12 C6 C6A 119.8(6) . . ?
C11A C6A C6 117.3(6) . . ?
C11A C6A C6B 106.7(6) . . ?
C6 C6A C6B 135.7(6) . . ?
C7 C6B C10A 119.2(7) . . ?
C7 C6B C6A 135.9(6) . . ?
C10A C6B C6A 105.0(6) . . ?
C8 C7 C6B 118.3(7) . . ?
C8 C7 H7 120.8 . . ?
C6B C7 H7 120.8 . . ?
C7 C8 C9 122.3(7) . . ?
C7 C8 Cl3 119.8(6) . . ?
C9 C8 Cl3 117.9(6) . . ?
C10 C9 C8 119.8(7) . . ?
C10 C9 H9 120.1 . . ?
C8 C9 H9 120.1 . . ?
C9 C10 C10A 118.5(7) . . ?
C9 C10 H10 120.7 . . ?
C10A C10 H10 120.7 . . ?
N11 C10A C10 129.1(6) . . ?
N11 C10A C6B 109.0(6) . . ?
C10 C10A C6B 121.8(7) . . ?
N11 C11A C6A 110.1(6) . . ?
N11 C11A C11B 127.5(6) . . ?
C6A C11A C11B 122.4(6) . . ?
C1 C11B C11A 124.3(6) . . ?
C1 C11B C4A 119.8(7) . . ?
C11A C11B C4A 115.9(6) . . ?
N13 C14 C15 111.9(6) . . ?
N13 C14 C21 125.3(7) . . ?
C15 C14 C21 122.7(5) . . ?
N16 C15 C20 121.4(7) . . ?
N16 C15 C14 114.9(5) . . ?
C20 C15 C14 123.7(6) . . ?
N16 C17 C18 122.2(7) . . ?
N16 C17 H17 118.9 . . ?
C18 C17 H17 118.9 . . ?
C17 C18 C19 119.1(7) . . ?
C17 C18 H18 120.5 . . ?
C19 C18 H18 120.5 . . ?
C18 C19 C20 119.1(6) . . ?
C18 C19 H19 120.5 . . ?
C20 C19 H19 120.5 . . ?
C15 C20 C19 119.0(7) . . ?
C15 C20 H20 120.5 . . ?
C19 C20 H20 120.5 . . ?
C14 C21 H21A 109.5 . . ?
C14 C21 H21B 109.5 . . ?
H21A C21 H21B 109.5 . . ?
C14 C21 H21C 109.5 . . ?
H21A C21 H21C 109.5 . . ?
H21B C21 H21C 109.5 . . ?
O1 C22 N6 125.1(7) . . ?
O1 C22 H22 117.5 . . ?
N6 C22 H22 117.5 . . ?
C22 N6 C24 122.7(7) . . ?
C22 N6 C23 120.9(7) . . ?
C24 N6 C23 116.3(7) . . ?
N6 C23 H23A 109.5 . . ?
N6 C23 H23B 109.5 . . ?
H23A C23 H23B 109.5 . . ?
N6 C23 H23C 109.5 . . ?
H23A C23 H23C 109.5 . . ?
H23B C23 H23C 109.5 . . ?
N6 C24 H24A 109.5 . . ?
N6 C24 H24B 109.5 . . ?
H24A C24 H24B 109.5 . . ?
N6 C24 H24C 109.5 . . ?
H24A C24 H24C 109.5 . . ?
H24B C24 H24C 109.5 . . ?
O2 C25 N7 102.1(11) . . ?
O2 C25 H25 129.0 . . ?
N7 C25 H25 129.0 . . ?
C25 N7 C26 123.0(7) . . ?
C25 N7 C27 122.4(7) . . ?
C26 N7 C27 114.5(10) . . ?
N7 C26 H26D 108.1 . . ?
N7 C26 H26E 108.2 . . ?
H26D C26 H26E 109.5 . . ?
N7 C26 H26F 112.1 . . ?
H26D C26 H26F 109.5 . . ?
H26E C26 H26F 109.5 . . ?
N7 C27 H27D 104.7 . . ?
N7 C27 H27E 116.3 . . ?
H27D C27 H27E 109.5 . . ?
N7 C27 H27F 107.2 . . ?
H27D C27 H27F 109.5 . . ?
H27E C27 H27F 109.5 . . ?
O2X C25X N7X 121.5(13) . . ?
O2X C25X H25X 119.2 . . ?
N7X C25X H25X 119.2 . . ?
C25X N7X C26X 125.2(8) . . ?
C25X N7X C27X 122.0(7) . . ?
C26X N7X C27X 112.5(10) . . ?
C25X N7X H27F 119.0 . . ?
C27X N7X H27F 103.1 . . ?
N7X C26X H27D 96.4 . . ?
N7X C26X H27E 119.8 . . ?
H27D C26X H27E 104.7 . . ?
N7X C26X H27F 77.7 . . ?
H27D C26X H27F 158.9 . . ?
H27E C26X H27F 95.7 . . ?
N7X C26X H26A 109.5 . . ?
N7X C26X H26B 109.5 . . ?
H26A C26X H26B 109.5 . . ?
N7X C26X H26C 109.5 . . ?
H26A C26X H26C 109.5 . . ?
H26B C26X H26C 109.5 . . ?
N7X C27X H27A 109.5 . . ?
N7X C27X H27B 109.5 . . ?
H27A C27X H27B 109.5 . . ?
N7X C27X H27C 109.5 . . ?
H27A C27X H27C 109.5 . . ?
H27B C27X H27C 109.5 . . ?
O3 C28 N8 108.5(15) . . ?
O3 C28 H28 125.7 . . ?
N8 C28 H28 125.7 . . ?
C28 N8 C30 105.3(14) . . ?
C28 N8 C29 128.2(15) . . ?
C30 N8 C29 115.2(11) . . ?
N8 C30 H30E 117.7 . . ?
H30A C30 H30E 96.7 . . ?
H30C C30 H30E 113.1 . . ?
O3X C28X N8X 138.2(16) . . ?
O3X C28X H28X 110.9 . . ?
N8X C28X H28X 110.9 . . ?
C28X N8X C30X 125.5(8) . . ?
C28X N8X C29X 120.4(7) . . ?
C30X N8X C29X 112.6(10) . . ?
C28X N8X C30Y 120.3(9) . . ?
C29X N8X C30Y 110.4(10) . . ?
C30Y C30X N8X 70.4(12) . . ?
C30Y C30X H30D 91.1 . . ?
N8X C30X H30D 109.4 . . ?
C30Y C30X H30E 157.4 . . ?
N8X C30X H30E 109.4 . . ?
H30D C30X H30E 109.5 . . ?
C30Y C30X H30F 52.8 . . ?
N8X C30X H30F 109.7 . . ?
H30D C30X H30F 109.5 . . ?
H30E C30X H30F 109.5 . . ?
N8X C30X H30G 90.7 . . ?
H30D C30X H30G 46.6 . . ?
H30E C30X H30G 154.2 . . ?
H30F C30X H30G 77.0 . . ?
C30Y C30X H30J 57.9 . . ?
N8X C30X H30J 111.4 . . ?
H30D C30X H30J 113.3 . . ?
H30E C30X H30J 103.8 . . ?
H30G C30X H30J 82.6 . . ?
C30X C30Y N8X 67.1(10) . . ?
N8X C30Y H30D 86.1 . . ?
C30X C30Y H30F 60.3 . . ?
N8X C30Y H30F 112.5 . . ?
H30D C30Y H30F 82.8 . . ?
C30X C30Y H30G 87.4 . . ?
N8X C30Y H30G 109.4 . . ?
H30F C30Y H30G 107.3 . . ?
C30X C30Y H30H 162.4 . . ?
N8X C30Y H30H 109.9 . . ?
H30D C30Y H30H 153.9 . . ?
H30F C30Y H30H 108.2 . . ?
H30G C30Y H30H 109.5 . . ?
C30X C30Y H30J 58.2 . . ?
N8X C30Y H30J 109.1 . . ?
H30D C30Y H30J 82.9 . . ?
H30G C30Y H30J 109.5 . . ?
H30H C30Y H30J 109.5 . . ?

loop_
_geom_bond_atom_site_label_1
_geom_bond_atom_site_label_2
_geom_bond_distance
_geom_bond_site_symmetry_2
_geom_bond_publ_flag
Cu1 N13 1.974(6) . ?
Cu1 N16 2.023(5) . ?
Cu1 N5 2.027(5) . ?
Cu1 Cl2 2.3045(19) . ?
Cu1 Cl1 2.4304(18) . ?
Cl3 C8 1.744(8) . ?
N5 C6 1.331(9) . ?
N5 C4A 1.404(8) . ?
N11 C11A 1.359(9) . ?
N11 C10A 1.382(9) . ?
N11 H11 0.8800 . ?
N12 N13 1.375(7) . ?
N12 C6 1.399(8) . ?
N12 H12 0.8800 . ?
N13 C14 1.303(8) . ?
N16 C17 1.340(9) . ?
N16 C15 1.355(9) . ?
C1 C2 1.377(10) . ?
C1 C11B 1.409(9) . ?
C1 H1 0.9500 . ?
C2 C3 1.394(10) . ?
C2 H2 0.9500 . ?
C3 C4 1.389(9) . ?
C3 H3 0.9500 . ?
C4 C4A 1.405(10) . ?
C4 H4 0.9500 . ?
C4A C11B 1.428(9) . ?
C6 C6A 1.415(9) . ?
C6A C11A 1.397(9) . ?
C6A C6B 1.463(10) . ?
C6B C7 1.395(10) . ?
C6B C10A 1.427(9) . ?
C7 C8 1.370(10) . ?
C7 H7 0.9500 . ?
C8 C9 1.424(11) . ?
C9 C10 1.374(11) . ?
C9 H9 0.9500 . ?
C10 C10A 1.383(10) . ?
C10 H10 0.9500 . ?
C11A C11B 1.417(10) . ?
C14 C15 1.482(10) . ?
C14 C21 1.490(10) . ?
C15 C20 1.389(9) . ?
C17 C18 1.381(10) . ?
C17 H17 0.9500 . ?
C18 C19 1.383(11) . ?
C18 H18 0.9500 . ?
C19 C20 1.391(10) . ?
C19 H19 0.9500 . ?
C20 H20 0.9500 . ?
C21 H21A 0.9800 . ?
C21 H21B 0.9800 . ?
C21 H21C 0.9800 . ?
O1 C22 1.264(7) . ?
C22 N6 1.301(10) . ?
C22 H22 0.9500 . ?
N6 C24 1.452(10) . ?
N6 C23 1.458(11) . ?
C23 H23A 0.9800 . ?
C23 H23B 0.9800 . ?
C23 H23C 0.9800 . ?
C24 H24A 0.9800 . ?
C24 H24B 0.9800 . ?
C24 H24C 0.9800 . ?
O2 C25 1.310(10) . ?
C25 N7 1.384(11) . ?
C25 H25 0.9500 . ?
N7 C26 1.390(9) . ?
N7 C27 1.392(9) . ?
C26 H26D 0.9800 . ?
C26 H26E 0.9800 . ?
C26 H26F 0.9800 . ?
C27 H27D 0.9800 . ?
C27 H27E 0.9800 . ?
C27 H27F 0.9800 . ?
O2X C25X 1.305(10) . ?
C25X N7X 1.363(11) . ?
C25X H25X 0.9500 . ?
N7X C26X 1.392(9) . ?
N7X C27X 1.410(9) . ?
C26X H27D 0.7376 . ?
C26X H27E 1.2450 . ?
C26X H27F 0.8900 . ?
C26X H26A 0.9800 . ?
C26X H26B 0.9800 . ?
C26X H26C 0.9800 . ?
C27X H27A 0.9800 . ?
C27X H27B 0.9800 . ?
C27X H27C 0.9800 . ?
O3 C28 1.287(10) . ?
C28 N8 1.374(12) . ?
C28 H28 0.9500 . ?
N8 C30 1.382(10) . ?
N8 C29 1.383(9) . ?
C29 H29A 0.9800 . ?
C29 H29B 0.9800 . ?
C29 H29C 0.9800 . ?
C30 H30A 0.9800 . ?
C30 H30B 0.9800 . ?
C30 H30C 0.9800 . ?
C30 H30E 0.6273 . ?
O3X C28X 1.255(10) . ?
C28X N8X 1.365(11) . ?
C28X H28X 0.9500 . ?
N8X C30X 1.390(10) . ?
N8X C29X 1.415(9) . ?
N8X C30Y 1.421(10) . ?
C29X H29D 0.9800 . ?
C29X H29E 0.9800 . ?
C29X H29F 0.9800 . ?
C30X C30Y 1.02(5) . ?
C30X H30D 0.9600 . ?
C30X H30E 0.9600 . ?
C30X H30F 0.9600 . ?
C30X H30J 0.9638 . ?
C30Y H30F 0.8802 . ?
C30Y H30G 0.9601 . ?
C30Y H30H 0.9600 . ?
C30Y H30J 0.9600 . ?

loop_
_geom_torsion_atom_site_label_1
_geom_torsion_atom_site_label_2
_geom_torsion_atom_site_label_3
_geom_torsion_atom_site_label_4
_geom_torsion
_geom_torsion_site_symmetry_1
_geom_torsion_site_symmetry_2
_geom_torsion_site_symmetry_3
_geom_torsion_site_symmetry_4
_geom_torsion_publ_flag
N13 Cu1 N5 C6 -1.0(4) . . . . ?
N16 Cu1 N5 C6 -4.1(8) . . . . ?
Cl2 Cu1 N5 C6 -133.8(4) . . . . ?
Cl1 Cu1 N5 C6 112.2(4) . . . . ?
N13 Cu1 N5 C4A -177.6(5) . . . . ?
N16 Cu1 N5 C4A 179.2(5) . . . . ?
Cl2 Cu1 N5 C4A 49.6(5) . . . . ?
Cl1 Cu1 N5 C4A -64.4(5) . . . . ?
C6 N12 N13 C14 178.9(6) . . . . ?
C6 N12 N13 Cu1 0.0(6) . . . . ?
N16 Cu1 N13 C14 0.4(5) . . . . ?
N5 Cu1 N13 C14 -178.4(5) . . . . ?
Cl2 Cu1 N13 C14 -82.1(5) . . . . ?
Cl1 Cu1 N13 C14 89.9(5) . . . . ?
N16 Cu1 N13 N12 179.3(4) . . . . ?
N5 Cu1 N13 N12 0.5(4) . . . . ?
Cl2 Cu1 N13 N12 96.8(4) . . . . ?
Cl1 Cu1 N13 N12 -91.2(4) . . . . ?
N13 Cu1 N16 C17 -179.6(5) . . . . ?
N5 Cu1 N16 C17 -176.4(5) . . . . ?
Cl2 Cu1 N16 C17 -45.3(5) . . . . ?
Cl1 Cu1 N16 C17 66.9(5) . . . . ?
N13 Cu1 N16 C15 -0.7(4) . . . . ?
N5 Cu1 N16 C15 2.5(8) . . . . ?
Cl2 Cu1 N16 C15 133.7(4) . . . . ?
Cl1 Cu1 N16 C15 -114.2(4) . . . . ?
C11B C1 C2 C3 1.4(9) . . . . ?
C1 C2 C3 C4 -0.5(10) . . . . ?
C2 C3 C4 C4A -1.5(10) . . . . ?
C6 N5 C4A C4 179.1(5) . . . . ?
Cu1 N5 C4A C4 -4.4(8) . . . . ?
C6 N5 C4A C11B -3.1(8) . . . . ?
Cu1 N5 C4A C11B 173.4(4) . . . . ?
C3 C4 C4A N5 -179.6(6) . . . . ?
C3 C4 C4A C11B 2.5(9) . . . . ?
C4A N5 C6 N12 178.2(5) . . . . ?
Cu1 N5 C6 N12 1.3(7) . . . . ?
C4A N5 C6 C6A -0.9(8) . . . . ?
Cu1 N5 C6 C6A -177.7(4) . . . . ?
N13 N12 C6 N5 -0.9(7) . . . . ?
N13 N12 C6 C6A 178.2(5) . . . . ?
N5 C6 C6A C11A 5.6(9) . . . . ?
N12 C6 C6A C11A -173.4(5) . . . . ?
N5 C6 C6A C6B 178.9(6) . . . . ?
N12 C6 C6A C6B -0.1(10) . . . . ?
C11A C6A C6B C7 -177.1(7) . . . . ?
C6 C6A C6B C7 9.2(13) . . . . ?
C11A C6A C6B C10A 2.8(7) . . . . ?
C6 C6A C6B C10A -171.0(7) . . . . ?
C10A C6B C7 C8 3.6(9) . . . . ?
C6A C6B C7 C8 -176.6(7) . . . . ?
C6B C7 C8 C9 -1.7(10) . . . . ?
C6B C7 C8 Cl3 176.4(5) . . . . ?
C7 C8 C9 C10 -1.2(10) . . . . ?
Cl3 C8 C9 C10 -179.3(5) . . . . ?
C8 C9 C10 C10A 2.1(10) . . . . ?
C11A N11 C10A C10 -178.3(6) . . . . ?
C11A N11 C10A C6B 2.1(7) . . . . ?
C9 C10 C10A N11 -179.7(6) . . . . ?
C9 C10 C10A C6B -0.1(9) . . . . ?
C7 C6B C10A N11 176.9(5) . . . . ?
C6A C6B C10A N11 -3.0(7) . . . . ?
C7 C6B C10A C10 -2.7(9) . . . . ?
C6A C6B C10A C10 177.4(6) . . . . ?
C10A N11 C11A C6A -0.3(7) . . . . ?
C10A N11 C11A C11B 179.9(6) . . . . ?
C6 C6A C11A N11 173.5(5) . . . . ?
C6B C6A C11A N11 -1.6(7) . . . . ?
C6 C6A C11A C11B -6.7(9) . . . . ?
C6B C6A C11A C11B 178.2(5) . . . . ?
C2 C1 C11B C11A 178.1(6) . . . . ?
C2 C1 C11B C4A -0.4(9) . . . . ?
N11 C11A C11B C1 4.4(10) . . . . ?
C6A C11A C11B C1 -175.5(6) . . . . ?
N11 C11A C11B C4A -177.1(6) . . . . ?
C6A C11A C11B C4A 3.0(8) . . . . ?
N5 C4A C11B C1 -179.5(5) . . . . ?
C4 C4A C11B C1 -1.6(9) . . . . ?
N5 C4A C11B C11A 2.0(8) . . . . ?
C4 C4A C11B C11A 179.8(5) . . . . ?
N12 N13 C14 C15 -178.9(5) . . . . ?
Cu1 N13 C14 C15 0.0(7) . . . . ?
N12 N13 C14 C21 1.1(9) . . . . ?
Cu1 N13 C14 C21 180.0(5) . . . . ?
C17 N16 C15 C20 1.1(9) . . . . ?
Cu1 N16 C15 C20 -177.9(4) . . . . ?
C17 N16 C15 C14 179.8(5) . . . . ?
Cu1 N16 C15 C14 0.8(6) . . . . ?
N13 C14 C15 N16 -0.6(8) . . . . ?
C21 C14 C15 N16 179.5(5) . . . . ?
N13 C14 C15 C20 178.2(6) . . . . ?
C21 C14 C15 C20 -1.8(9) . . . . ?
C15 N16 C17 C18 -1.1(9) . . . . ?
Cu1 N16 C17 C18 177.8(5) . . . . ?
N16 C17 C18 C19 0.4(10) . . . . ?
C17 C18 C19 C20 0.3(9) . . . . ?
N16 C15 C20 C19 -0.5(9) . . . . ?
C14 C15 C20 C19 -179.1(6) . . . . ?
C18 C19 C20 C15 -0.2(9) . . . . ?
O1 C22 N6 C24 -1.0(13) . . . . ?
O1 C22 N6 C23 -178.2(9) . . . . ?
O2 C25 N7 C26 9(2) . . . . ?
O2 C25 N7 C27 -176.0(18) . . . . ?
O2X C25X N7X C26X 153(2) . . . . ?
O2X C25X N7X C27X -20(3) . . . . ?
O3 C28 N8 C30 -129.1(17) . . . . ?
O3 C28 N8 C29 12(3) . . . . ?
O3X C28X N8X C30X -59(3) . . . . ?
O3X C28X N8X C29X 107(2) . . . . ?
O3X C28X N8X C30Y -109(3) . . . . ?
C28X N8X C30X C30Y -97.9(17) . . . . ?
C29X N8X C30X C30Y 95.9(13) . . . . ?
C28X N8X C30Y C30X 111.0(13) . . . . ?
C29X N8X C30Y C30X -101.7(12) . . . . ?
